data_9011044
loop_
_publ_author_name
'Zemann, J.'

_publ_section_title
;
 Die kristallstruktur von lithiumphosphat, Li3PO4
;
_journal_name_full 'Acta Crystallographica'
_journal_page_first 863
_journal_page_last 867
_journal_paper_doi 10.1107/S0365110X60002132
_journal_volume 13
_journal_year 1960
_chemical_formula_sum 'Li3 O4 P'
_chemical_name_mineral Lithiophosphate
_space_group_IT_number 62
_symmetry_space_group_name_Hall '-P 2bc 2a'
_symmetry_space_group_name_H-M 'P m n b'
_cell_angle_alpha 90
_cell_angle_beta 90
_cell_angle_gamma 90
_cell_length_a 6.12
_cell_length_b 10.53
_cell_length_c 4.93
_cell_formula_units_Z 4
_cell_volume 317.707
_database_code_amcsd 0009246
_exptl_crystal_density_diffrn 2.421
_cod_original_formula_sum 'Li3 P O4'
_cod_database_code 9011044

loop_
_space_group_symop_operation_xyz
x,y,z
1/2-x,y,z
1/2+x,-y,-z
1/2+x,1/2-y,1/2+z
1/2-x,1/2+y,1/2-z
x,1/2+y,1/2-z
-x,1/2-y,1/2+z
-x,-y,-z

loop_
_atom_site_label
_atom_site_fract_x
_atom_site_fract_y
_atom_site_fract_z
_atom_site_U_iso_or_equiv
Li1 0.49500 0.16200 0.30400 0.01393
Li2 0.75000 0.42200 0.19600 0.01393
P 0.25000 0.41150 0.30800 0.00633
O1 0.04200 0.34200 0.20500 0.01140
O2 0.25000 0.05200 0.29500 0.01140
O3 0.75000 0.09000 0.12500 0.01140

loop_
_cod_related_entry_id
_cod_related_entry_database
_cod_related_entry_code
1 AMCSD 0009246
